data_1546628
loop_
_publ_author_name
'Carrasco-Carballo, Alan'
'Guerrero-Luna, Gabriel'
'Hern\'andez Linares, Mar\'ia-Guadalupe'
'Bern\`es, Sylvain'

_publ_section_title
;
 (3\b,5\a,25<i>R</i>)-12-(Hydroxyimino)spirostan-3-yl acetate
;
_journal_coeditor_code FF4016
_journal_issue 4
_journal_name_full IUCrData
_journal_page_first x170491
_journal_paper_doi 10.1107/S2414314617004916
_journal_volume 2
_journal_year 2017
_chemical_formula_iupac 'C29 H45 N O5'
_chemical_formula_moiety 'C29 H45 N O5'
_chemical_formula_sum 'C29 H45 N O5'
_chemical_formula_weight 487.66
_chemical_melting_point 591
_chemical_name_systematic
;
(3\b,5\a,25<i>R</i>)-12-(Hydroxyimino)spirostan-3-yl acetate
;
_space_group_crystal_system orthorhombic
_space_group_IT_number 19
_space_group_name_Hall 'P 2ac 2ab'
_space_group_name_H-M_alt 'P 21 21 21'
_symmetry_space_group_name_Hall 'P 2ac 2ab'
_symmetry_space_group_name_H-M 'P 21 21 21'
_atom_sites_solution_hydrogens mixed
_atom_sites_solution_primary direct
_atom_sites_solution_secondary difmap
_audit_creation_method SHELXL-2016/6
_cell_angle_alpha 90
_cell_angle_beta 90
_cell_angle_gamma 90
_cell_formula_units_Z 4
_cell_length_a 8.3161(2)
_cell_length_b 9.9302(5)
_cell_length_c 33.0414(11)
_cell_measurement_reflns_used 20674
_cell_measurement_temperature 295(2)
_cell_measurement_theta_max 22.41
_cell_measurement_theta_min 2.42
_cell_volume 2728.58(18)
_computing_cell_refinement
;
X-AREA (Stoe & Cie, 2015)
;
_computing_data_collection
;
X-AREA (Stoe & Cie, 2015)
;
_computing_data_reduction
;
X-AREA (Stoe & Cie, 2015)
;
_computing_molecular_graphics
;
XP in SHELXTL-Plus (Sheldrick, 2008) and Mercury (Macrae <i>et al.</i>,
2008)
;
_computing_publication_material
;
publCif (Westrip, 2010)
;
_computing_structure_refinement
;
<i>SHELXL2016/6</i> (Sheldrick, 2015b)
;
_computing_structure_solution
;
<i>SHELXT2014/5</i> (Sheldrick, 2015a)
;
_diffrn_ambient_temperature 295.0(2)
_diffrn_detector_area_resol_mean 5.81
_diffrn_measured_fraction_theta_full 0.978
_diffrn_measured_fraction_theta_max 0.970
_diffrn_measurement_device 'four-circle diffractometer'
_diffrn_measurement_device_type 'Stoe Stadivari'
_diffrn_measurement_method '\w scans'
_diffrn_radiation_monochromator mirror
_diffrn_radiation_type AgK\a
_diffrn_radiation_wavelength 0.56083
_diffrn_reflns_av_R_equivalents 0.0570
_diffrn_reflns_limit_h_max 10
_diffrn_reflns_limit_h_min -10
_diffrn_reflns_limit_k_max 12
_diffrn_reflns_limit_k_min -12
_diffrn_reflns_limit_l_max 42
_diffrn_reflns_limit_l_min -43
_diffrn_reflns_number 46178
_diffrn_reflns_theta_full 19.664
_diffrn_reflns_theta_max 21.601
_diffrn_reflns_theta_min 2.422
_exptl_absorpt_coefficient_mu 0.051
_exptl_absorpt_correction_type none
_exptl_crystal_colour colourless
_exptl_crystal_density_diffrn 1.187
_exptl_crystal_description prism
_exptl_crystal_F_000 1064
_exptl_crystal_size_max 0.30
_exptl_crystal_size_mid 0.25
_exptl_crystal_size_min 0.12
_refine_diff_density_max 0.151
_refine_diff_density_min -0.169
_refine_ls_extinction_method none
_refine_ls_goodness_of_fit_ref 0.924
_refine_ls_hydrogen_treatment mixed
_refine_ls_matrix_type full
_refine_ls_number_constraints 0
_refine_ls_number_parameters 324
_refine_ls_number_reflns 6173
_refine_ls_number_restraints 0
_refine_ls_restrained_S_all 0.924
_refine_ls_R_factor_all 0.0767
_refine_ls_R_factor_gt 0.0439
_refine_ls_shift/su_max 0.000
_refine_ls_shift/su_mean 0.000
_refine_ls_structure_factor_coef Fsqd
_refine_ls_weighting_details 'w=1/[\s^2^(Fo^2^)+(0.0584P)^2^] where P=(Fo^2^+2Fc^2^)/3'
_refine_ls_weighting_scheme calc
_refine_ls_wR_factor_gt 0.0949
_refine_ls_wR_factor_ref 0.1065
_reflns_number_gt 4035
_reflns_number_total 6173
_reflns_threshold_expression 'I > 2\s(I)'
_cod_data_source_file ff4016sup1.cif
_cod_data_source_block I
_cod_database_code 1546628

loop_
_space_group_symop_operation_xyz
'x, y, z'
'-x+1/2, -y, z+1/2'
'-x, y+1/2, -z+1/2'
'x+1/2, -y+1/2, -z'

loop_
_atom_site_type_symbol
_atom_site_label
_atom_site_fract_x
_atom_site_fract_y
_atom_site_fract_z
_atom_site_U_iso_or_equiv
_atom_site_adp_type
_atom_site_calc_flag
_atom_site_occupancy
N N1 0.4565(2) 0.3652(2) 0.17143(7) 0.0458(5) Uani d 1
O O1 0.29552(19) 0.3875(2) 0.18376(7) 0.0615(6) Uani d 1
H H1 0.229(4) 0.347(4) 0.1656(12) 0.092 Uiso d 1
C C1 0.3684(3) 0.3767(3) 0.32591(9) 0.0512(7) Uani d 1
H H1A 0.322387 0.450401 0.310503 0.061 Uiso calc 1
H H1B 0.323926 0.293524 0.315371 0.061 Uiso calc 1
C C2 0.3182(3) 0.3917(3) 0.37039(10) 0.0604(8) Uani d 1
H H2A 0.349856 0.479883 0.380159 0.072 Uiso calc 1
H H2B 0.202113 0.384921 0.372465 0.072 Uiso calc 1
C C3 0.3952(3) 0.2842(3) 0.39652(9) 0.0586(7) Uani d 1
H H3A 0.349549 0.196019 0.389748 0.070 Uiso calc 1
C C4 0.5759(3) 0.2801(3) 0.39124(9) 0.0587(7) Uani d 1
H H4A 0.619638 0.205676 0.406731 0.070 Uiso calc 1
H H4B 0.622273 0.362793 0.401670 0.070 Uiso calc 1
C C5 0.6224(3) 0.2638(3) 0.34682(9) 0.0495(6) Uani d 1
H H5A 0.574969 0.178673 0.337702 0.059 Uiso calc 1
C C6 0.8034(3) 0.2500(3) 0.34148(9) 0.0614(8) Uani d 1
H H6A 0.855311 0.333362 0.349474 0.074 Uiso calc 1
H H6B 0.842995 0.178824 0.358939 0.074 Uiso calc 1
C C7 0.8464(3) 0.2182(3) 0.29809(9) 0.0552(7) Uani d 1
H H7A 0.810830 0.127506 0.291867 0.066 Uiso calc 1
H H7B 0.962476 0.220425 0.295228 0.066 Uiso calc 1
C C8 0.7722(3) 0.3154(2) 0.26752(8) 0.0416(6) Uani d 1
H H8A 0.825583 0.402949 0.270190 0.050 Uiso calc 1
C C9 0.5905(2) 0.3350(2) 0.27503(8) 0.0397(6) Uani d 1
H H9A 0.541506 0.246186 0.271105 0.048 Uiso calc 1
C C10 0.5517(3) 0.3757(2) 0.31936(8) 0.0414(6) Uani d 1
C C11 0.5147(3) 0.4270(3) 0.24284(9) 0.0482(6) Uani d 1
H H11A 0.398821 0.425772 0.246059 0.058 Uiso calc 1
H H11B 0.551137 0.518566 0.247296 0.058 Uiso calc 1
C C12 0.5557(2) 0.3861(2) 0.20016(8) 0.0393(5) Uani d 1
C C13 0.7324(2) 0.3645(2) 0.19139(8) 0.0390(6) Uani d 1
C C14 0.7937(2) 0.2660(2) 0.22433(8) 0.0417(6) Uani d 1
H H14A 0.727003 0.185012 0.221931 0.050 Uiso calc 1
C C15 0.9604(3) 0.2262(3) 0.20888(9) 0.0529(7) Uani d 1
H H15A 1.038538 0.296761 0.213862 0.063 Uiso calc 1
H H15B 0.997228 0.143281 0.221326 0.063 Uiso calc 1
C C16 0.9301(2) 0.2076(3) 0.16373(8) 0.0462(6) Uani d 1
H H16A 0.916898 0.111718 0.157528 0.055 Uiso calc 1
C C17 0.7749(2) 0.2855(3) 0.15244(8) 0.0425(6) Uani d 1
H H17A 0.688788 0.221047 0.146506 0.051 Uiso calc 1
C C18 0.8192(3) 0.4999(3) 0.19340(9) 0.0527(7) Uani d 1
H H18A 0.931705 0.486828 0.188266 0.079 Uiso calc 1
H H18B 0.805128 0.538533 0.219805 0.079 Uiso calc 1
H H18C 0.775201 0.559593 0.173391 0.079 Uiso calc 1
C C19 0.6199(4) 0.5157(3) 0.32935(10) 0.0559(7) Uani d 1
H H19A 0.733597 0.516461 0.324314 0.084 Uiso calc 1
H H19B 0.600208 0.535985 0.357323 0.084 Uiso calc 1
H H19C 0.568539 0.582112 0.312653 0.084 Uiso calc 1
C C20 0.8193(3) 0.3617(3) 0.11361(9) 0.0518(7) Uani d 1
H H20A 0.839680 0.455722 0.120975 0.062 Uiso calc 1
C C21 0.6906(3) 0.3608(5) 0.08069(11) 0.0822(11) Uani d 1
H H21A 0.728206 0.410653 0.057666 0.123 Uiso calc 1
H H21B 0.594082 0.401579 0.090894 0.123 Uiso calc 1
H H21C 0.668478 0.269625 0.072789 0.123 Uiso calc 1
C C22 0.9805(3) 0.2987(3) 0.10090(8) 0.0473(6) Uani d 1
O O22 1.05437(17) 0.26438(19) 0.13869(6) 0.0489(5) Uani d 1
C C23 1.0943(3) 0.3887(3) 0.07784(10) 0.0576(7) Uani d 1
H H23A 1.124973 0.464031 0.094844 0.069 Uiso calc 1
H H23B 1.039656 0.424359 0.054218 0.069 Uiso calc 1
C C24 1.2442(3) 0.3141(3) 0.06447(10) 0.0648(9) Uani d 1
H H24A 1.306859 0.371419 0.046686 0.078 Uiso calc 1
H H24B 1.309526 0.293263 0.087968 0.078 Uiso calc 1
C C25 1.2019(3) 0.1848(3) 0.04254(10) 0.0665(8) Uani d 1
H H25A 1.147316 0.208560 0.017243 0.080 Uiso calc 1
C C26 1.0866(3) 0.1051(3) 0.06821(11) 0.0661(8) Uani d 1
H H26A 1.054221 0.024975 0.053508 0.079 Uiso calc 1
H H26B 1.141189 0.076299 0.092668 0.079 Uiso calc 1
O O26 0.9463(2) 0.1799(2) 0.07908(6) 0.0590(5) Uani d 1
C C27 1.3511(4) 0.1021(4) 0.03202(13) 0.0933(12) Uani d 1
H H27A 1.420097 0.153832 0.014691 0.140 Uiso calc 1
H H27B 1.319152 0.021065 0.018363 0.140 Uiso calc 1
H H27C 1.407643 0.079391 0.056413 0.140 Uiso calc 1
O O27 0.3659(3) 0.3137(2) 0.43916(7) 0.0703(6) Uani d 1
C C28 0.2274(5) 0.2758(4) 0.45557(12) 0.0844(11) Uani d 1
O O28 0.1243(4) 0.2166(4) 0.43712(11) 0.1265(12) Uani d 1
C C29 0.2163(6) 0.3213(5) 0.49833(12) 0.1153(16) Uani d 1
H H29A 0.304051 0.284095 0.513545 0.173 Uiso calc 1
H H29B 0.116352 0.291509 0.509754 0.173 Uiso calc 1
H H29C 0.221460 0.417872 0.499312 0.173 Uiso calc 1

loop_
_atom_site_aniso_label
_atom_site_aniso_U_11
_atom_site_aniso_U_22
_atom_site_aniso_U_33
_atom_site_aniso_U_12
_atom_site_aniso_U_13
_atom_site_aniso_U_23
N1 0.0350(8) 0.0568(13) 0.0456(15) 0.0015(9) -0.0037(9) -0.0028(10)
O1 0.0355(7) 0.0914(15) 0.0576(15) 0.0036(9) -0.0045(8) -0.0161(11)
C1 0.0498(12) 0.0575(16) 0.046(2) 0.0045(12) 0.0016(12) 0.0016(13)
C2 0.0613(14) 0.0718(19) 0.048(2) 0.0082(15) 0.0084(14) 0.0013(15)
C3 0.0713(16) 0.0646(18) 0.040(2) 0.0006(14) 0.0069(14) 0.0002(14)
C4 0.0680(15) 0.0657(18) 0.042(2) 0.0115(14) 0.0011(14) 0.0083(14)
C5 0.0581(13) 0.0486(15) 0.0418(18) 0.0087(12) 0.0010(12) 0.0034(12)
C6 0.0619(14) 0.076(2) 0.046(2) 0.0208(15) -0.0041(14) 0.0093(15)
C7 0.0536(13) 0.0654(18) 0.0468(19) 0.0197(13) 0.0000(12) 0.0070(14)
C8 0.0413(10) 0.0438(13) 0.0396(17) 0.0041(10) -0.0042(10) 0.0028(11)
C9 0.0423(10) 0.0379(12) 0.0388(16) 0.0002(9) -0.0019(10) -0.0004(10)
C10 0.0466(11) 0.0412(12) 0.0365(17) 0.0012(11) -0.0025(11) -0.0005(11)
C11 0.0464(11) 0.0585(15) 0.0397(19) 0.0111(11) -0.0071(11) -0.0047(12)
C12 0.0383(10) 0.0407(12) 0.0388(16) 0.0012(10) -0.0051(10) -0.0004(11)
C13 0.0366(9) 0.0415(13) 0.0389(16) -0.0024(10) -0.0050(10) -0.0008(11)
C14 0.0387(10) 0.0419(13) 0.0445(17) 0.0024(10) 0.0002(11) 0.0009(11)
C15 0.0429(11) 0.0685(17) 0.047(2) 0.0135(12) 0.0003(12) 0.0064(13)
C16 0.0372(10) 0.0562(15) 0.0451(18) 0.0000(11) 0.0039(11) -0.0007(12)
C17 0.0355(10) 0.0530(14) 0.0391(17) -0.0037(10) -0.0009(10) -0.0036(12)
C18 0.0583(14) 0.0509(15) 0.049(2) -0.0131(12) -0.0062(13) 0.0027(13)
C19 0.0732(16) 0.0485(15) 0.046(2) -0.0019(13) -0.0038(15) -0.0047(13)
C20 0.0425(11) 0.0718(18) 0.0413(19) 0.0020(12) -0.0011(11) 0.0046(14)
C21 0.0481(13) 0.152(3) 0.046(2) 0.0102(18) -0.0069(14) 0.015(2)
C22 0.0408(11) 0.0627(16) 0.0383(17) -0.0033(11) -0.0045(11) -0.0036(13)
O22 0.0362(7) 0.0722(12) 0.0383(12) -0.0022(8) -0.0024(7) -0.0006(8)
C23 0.0510(13) 0.0698(18) 0.052(2) -0.0077(13) 0.0011(13) 0.0043(15)
C24 0.0506(13) 0.092(2) 0.052(2) -0.0025(14) 0.0115(13) 0.0122(17)
C25 0.0643(15) 0.094(2) 0.041(2) 0.0110(16) 0.0077(15) 0.0012(17)
C26 0.0676(16) 0.074(2) 0.057(2) -0.0006(15) 0.0025(15) -0.0153(16)
O26 0.0514(9) 0.0753(13) 0.0503(14) -0.0099(9) -0.0010(9) -0.0140(10)
C27 0.088(2) 0.121(3) 0.072(3) 0.030(2) 0.024(2) 0.006(2)
O27 0.0795(13) 0.0911(16) 0.0404(14) -0.0015(12) 0.0103(11) -0.0018(11)
C28 0.091(2) 0.103(3) 0.059(3) -0.006(2) 0.025(2) 0.003(2)
O28 0.115(2) 0.171(3) 0.094(3) -0.055(2) 0.0312(19) -0.017(2)
C29 0.127(3) 0.167(5) 0.052(3) 0.004(3) 0.033(3) -0.010(3)

loop_
_atom_type_symbol
_atom_type_description
_atom_type_scat_dispersion_real
_atom_type_scat_dispersion_imag
_atom_type_scat_source
C C 0.0015 0.0009 'International Tables Vol C Tables 4.2.6.8 and 6.1.1.4'
H H 0.0000 0.0000 'International Tables Vol C Tables 4.2.6.8 and 6.1.1.4'
N N 0.0030 0.0019 'International Tables Vol C Tables 4.2.6.8 and 6.1.1.4'
O O 0.0056 0.0036 'International Tables Vol C Tables 4.2.6.8 and 6.1.1.4'

loop_
_geom_angle_atom_site_label_1
_geom_angle_atom_site_label_2
_geom_angle_atom_site_label_3
_geom_angle
C12 N1 O1 111.9(2)
N1 O1 H1 109(2)
C2 C1 C10 113.9(2)
C2 C1 H1A 108.8
C10 C1 H1A 108.8
C2 C1 H1B 108.8
C10 C1 H1B 108.8
H1A C1 H1B 107.7
C3 C2 C1 111.2(2)
C3 C2 H2A 109.4
C1 C2 H2A 109.4
C3 C2 H2B 109.4
C1 C2 H2B 109.4
H2A C2 H2B 108.0
O27 C3 C4 106.4(2)
O27 C3 C2 109.7(2)
C4 C3 C2 111.9(2)
O27 C3 H3A 109.6
C4 C3 H3A 109.6
C2 C3 H3A 109.6
C3 C4 C5 111.4(2)
C3 C4 H4A 109.3
C5 C4 H4A 109.3
C3 C4 H4B 109.3
C5 C4 H4B 109.3
H4A C4 H4B 108.0
C6 C5 C4 111.8(2)
C6 C5 C10 111.8(2)
C4 C5 C10 112.9(2)
C6 C5 H5A 106.6
C4 C5 H5A 106.6
C10 C5 H5A 106.6
C7 C6 C5 111.3(2)
C7 C6 H6A 109.4
C5 C6 H6A 109.4
C7 C6 H6B 109.4
C5 C6 H6B 109.4
H6A C6 H6B 108.0
C6 C7 C8 113.6(2)
C6 C7 H7A 108.9
C8 C7 H7A 108.9
C6 C7 H7B 108.9
C8 C7 H7B 108.9
H7A C7 H7B 107.7
C14 C8 C7 111.6(2)
C14 C8 C9 107.89(19)
C7 C8 C9 111.6(2)
C14 C8 H8A 108.5
C7 C8 H8A 108.5
C9 C8 H8A 108.5
C11 C9 C8 111.4(2)
C11 C9 C10 114.36(19)
C8 C9 C10 112.82(19)
C11 C9 H9A 105.8
C8 C9 H9A 105.8
C10 C9 H9A 105.8
C19 C10 C1 109.2(2)
C19 C10 C5 112.5(2)
C1 C10 C5 107.3(2)
C19 C10 C9 111.2(2)
C1 C10 C9 109.9(2)
C5 C10 C9 106.61(19)
C12 C11 C9 113.3(2)
C12 C11 H11A 108.9
C9 C11 H11A 108.9
C12 C11 H11B 108.9
C9 C11 H11B 108.9
H11A C11 H11B 107.7
N1 C12 C11 126.5(2)
N1 C12 C13 117.6(2)
C11 C12 C13 115.9(2)
C12 C13 C18 109.0(2)
C12 C13 C17 116.93(19)
C18 C13 C17 112.0(2)
C12 C13 C14 105.97(19)
C18 C13 C14 111.69(19)
C17 C13 C14 100.90(19)
C8 C14 C15 120.3(2)
C8 C14 C13 114.6(2)
C15 C14 C13 103.1(2)
C8 C14 H14A 105.9
C15 C14 H14A 105.9
C13 C14 H14A 105.9
C16 C15 C14 102.04(19)
C16 C15 H15A 111.4
C14 C15 H15A 111.4
C16 C15 H15B 111.4
C14 C15 H15B 111.4
H15A C15 H15B 109.2
O22 C16 C15 113.38(19)
O22 C16 C17 105.3(2)
C15 C16 C17 108.2(2)
O22 C16 H16A 109.9
C15 C16 H16A 109.9
C17 C16 H16A 109.9
C20 C17 C13 120.0(2)
C20 C17 C16 104.29(18)
C13 C17 C16 104.05(19)
C20 C17 H17A 109.3
C13 C17 H17A 109.3
C16 C17 H17A 109.3
C13 C18 H18A 109.5
C13 C18 H18B 109.5
H18A C18 H18B 109.5
C13 C18 H18C 109.5
H18A C18 H18C 109.5
H18B C18 H18C 109.5
C10 C19 H19A 109.5
C10 C19 H19B 109.5
H19A C19 H19B 109.5
C10 C19 H19C 109.5
H19A C19 H19C 109.5
H19B C19 H19C 109.5
C21 C20 C17 115.1(2)
C21 C20 C22 114.5(2)
C17 C20 C22 103.8(2)
C21 C20 H20A 107.7
C17 C20 H20A 107.7
C22 C20 H20A 107.7
C20 C21 H21A 109.5
C20 C21 H21B 109.5
H21A C21 H21B 109.5
C20 C21 H21C 109.5
H21A C21 H21C 109.5
H21B C21 H21C 109.5
O26 C22 O22 109.4(2)
O26 C22 C23 111.3(2)
O22 C22 C23 108.22(19)
O26 C22 C20 107.67(19)
O22 C22 C20 103.5(2)
C23 C22 C20 116.4(2)
C22 O22 C16 106.66(16)
C22 C23 C24 112.0(2)
C22 C23 H23A 109.2
C24 C23 H23A 109.2
C22 C23 H23B 109.2
C24 C23 H23B 109.2
H23A C23 H23B 107.9
C25 C24 C23 111.3(2)
C25 C24 H24A 109.4
C23 C24 H24A 109.4
C25 C24 H24B 109.4
C23 C24 H24B 109.4
H24A C24 H24B 108.0
C26 C25 C24 108.9(3)
C26 C25 C27 111.2(3)
C24 C25 C27 112.1(3)
C26 C25 H25A 108.2
C24 C25 H25A 108.2
C27 C25 H25A 108.2
O26 C26 C25 112.8(3)
O26 C26 H26A 109.0
C25 C26 H26A 109.0
O26 C26 H26B 109.0
C25 C26 H26B 109.0
H26A C26 H26B 107.8
C22 O26 C26 113.50(19)
C25 C27 H27A 109.5
C25 C27 H27B 109.5
H27A C27 H27B 109.5
C25 C27 H27C 109.5
H27A C27 H27C 109.5
H27B C27 H27C 109.5
C28 O27 C3 118.8(3)
O28 C28 O27 123.3(4)
O28 C28 C29 125.8(4)
O27 C28 C29 110.8(4)
C28 C29 H29A 109.5
C28 C29 H29B 109.5
H29A C29 H29B 109.5
C28 C29 H29C 109.5
H29A C29 H29C 109.5
H29B C29 H29C 109.5

loop_
_geom_bond_atom_site_label_1
_geom_bond_atom_site_label_2
_geom_bond_distance
N1 C12 1.275(3)
N1 O1 1.416(2)
O1 H1 0.91(4)
C1 C2 1.535(4)
C1 C10 1.539(3)
C1 H1A 0.9700
C1 H1B 0.9700
C2 C3 1.515(4)
C2 H2A 0.9700
C2 H2B 0.9700
C3 O27 1.459(4)
C3 C4 1.513(4)
C3 H3A 0.9800
C4 C5 1.526(4)
C4 H4A 0.9700
C4 H4B 0.9700
C5 C6 1.522(3)
C5 C10 1.551(4)
C5 H5A 0.9800
C6 C7 1.511(4)
C6 H6A 0.9700
C6 H6B 0.9700
C7 C8 1.528(4)
C7 H7A 0.9700
C7 H7B 0.9700
C8 C14 1.520(4)
C8 C9 1.543(3)
C8 H8A 0.9800
C9 C11 1.537(4)
C9 C10 1.554(4)
C9 H9A 0.9800
C10 C19 1.537(4)
C11 C12 1.507(4)
C11 H11A 0.9700
C11 H11B 0.9700
C12 C13 1.512(3)
C13 C18 1.528(3)
C13 C17 1.548(4)
C13 C14 1.550(4)
C14 C15 1.529(3)
C14 H14A 0.9800
C15 C16 1.524(4)
C15 H15A 0.9700
C15 H15B 0.9700
C16 O22 1.439(3)
C16 C17 1.551(3)
C16 H16A 0.9800
C17 C20 1.534(4)
C17 H17A 0.9800
C18 H18A 0.9600
C18 H18B 0.9600
C18 H18C 0.9600
C19 H19A 0.9600
C19 H19B 0.9600
C19 H19C 0.9600
C20 C21 1.526(4)
C20 C22 1.538(3)
C20 H20A 0.9800
C21 H21A 0.9600
C21 H21B 0.9600
C21 H21C 0.9600
C22 O26 1.412(3)
C22 O22 1.433(3)
C22 C23 1.508(4)
C23 C24 1.516(4)
C23 H23A 0.9700
C23 H23B 0.9700
C24 C25 1.515(4)
C24 H24A 0.9700
C24 H24B 0.9700
C25 C26 1.506(4)
C25 C27 1.528(4)
C25 H25A 0.9800
C26 O26 1.429(3)
C26 H26A 0.9700
C26 H26B 0.9700
C27 H27A 0.9600
C27 H27B 0.9600
C27 H27C 0.9600
O27 C28 1.328(4)
C28 O28 1.205(5)
C28 C29 1.486(5)
C29 H29A 0.9600
C29 H29B 0.9600
C29 H29C 0.9600

loop_
_geom_hbond_atom_site_label_D
_geom_hbond_atom_site_label_H
_geom_hbond_atom_site_label_A
_geom_hbond_site_symmetry_A
_geom_hbond_distance_DH
_geom_hbond_distance_HA
_geom_hbond_distance_DA
_geom_hbond_angle_DHA
_geom_hbond_publ_flag
O1 H1 O22 1_455 0.91(4) 1.89(4) 2.781(2) 166(3) yes
C15 H15A O1 1_655 0.97 2.52 3.320(3) 139.3 no

loop_
_geom_torsion_atom_site_label_1
_geom_torsion_atom_site_label_2
_geom_torsion_atom_site_label_3
_geom_torsion_atom_site_label_4
_geom_torsion
C10 C1 C2 C3 -54.9(3)
C1 C2 C3 O27 171.1(2)
C1 C2 C3 C4 53.2(3)
O27 C3 C4 C5 -174.3(2)
C2 C3 C4 C5 -54.5(3)
C3 C4 C5 C6 -176.1(3)
C3 C4 C5 C10 56.7(3)
C4 C5 C6 C7 173.6(2)
C10 C5 C6 C7 -58.6(3)
C5 C6 C7 C8 52.1(3)
C6 C7 C8 C14 -170.0(2)
C6 C7 C8 C9 -49.1(3)
C14 C8 C9 C11 -54.0(3)
C7 C8 C9 C11 -177.0(2)
C14 C8 C9 C10 175.84(19)
C7 C8 C9 C10 52.8(3)
C2 C1 C10 C19 -67.8(3)
C2 C1 C10 C5 54.4(3)
C2 C1 C10 C9 170.0(2)
C6 C5 C10 C19 -62.1(3)
C4 C5 C10 C19 65.1(3)
C6 C5 C10 C1 177.7(2)
C4 C5 C10 C1 -55.1(3)
C6 C5 C10 C9 60.0(3)
C4 C5 C10 C9 -172.8(2)
C11 C9 C10 C19 -62.9(3)
C8 C9 C10 C19 65.7(3)
C11 C9 C10 C1 58.1(3)
C8 C9 C10 C1 -173.2(2)
C11 C9 C10 C5 174.1(2)
C8 C9 C10 C5 -57.2(2)
C8 C9 C11 C12 50.0(3)
C10 C9 C11 C12 179.39(19)
O1 N1 C12 C11 1.1(3)
O1 N1 C12 C13 179.3(2)
C9 C11 C12 N1 127.4(3)
C9 C11 C12 C13 -50.8(3)
N1 C12 C13 C18 113.2(2)
C11 C12 C13 C18 -68.4(3)
N1 C12 C13 C17 -15.0(3)
C11 C12 C13 C17 163.4(2)
N1 C12 C13 C14 -126.4(2)
C11 C12 C13 C14 51.9(3)
C7 C8 C14 C15 -52.0(3)
C9 C8 C14 C15 -175.0(2)
C7 C8 C14 C13 -175.77(19)
C9 C8 C14 C13 61.2(2)
C12 C13 C14 C8 -58.6(2)
C18 C13 C14 C8 59.9(3)
C17 C13 C14 C8 179.03(18)
C12 C13 C14 C15 168.8(2)
C18 C13 C14 C15 -72.6(3)
C17 C13 C14 C15 46.5(2)
C8 C14 C15 C16 -170.7(2)
C13 C14 C15 C16 -41.6(2)
C14 C15 C16 O22 137.2(2)
C14 C15 C16 C17 20.8(3)
C12 C13 C17 C20 97.2(3)
C18 C13 C17 C20 -29.5(3)
C14 C13 C17 C20 -148.44(19)
C12 C13 C17 C16 -146.8(2)
C18 C13 C17 C16 86.5(2)
C14 C13 C17 C16 -32.4(2)
O22 C16 C17 C20 12.7(3)
C15 C16 C17 C20 134.2(2)
O22 C16 C17 C13 -113.9(2)
C15 C16 C17 C13 7.6(3)
C13 C17 C20 C21 -106.5(3)
C16 C17 C20 C21 137.6(3)
C13 C17 C20 C22 127.6(2)
C16 C17 C20 C22 11.7(3)
C21 C20 C22 O26 -42.8(3)
C17 C20 C22 O26 83.5(3)
C21 C20 C22 O22 -158.6(2)
C17 C20 C22 O22 -32.3(2)
C21 C20 C22 C23 82.9(3)
C17 C20 C22 C23 -150.8(2)
O26 C22 O22 C16 -72.4(2)
C23 C22 O22 C16 166.2(2)
C20 C22 O22 C16 42.2(2)
C15 C16 O22 C22 -152.7(2)
C17 C16 O22 C22 -34.5(2)
O26 C22 C23 C24 -52.4(3)
O22 C22 C23 C24 67.9(3)
C20 C22 C23 C24 -176.2(2)
C22 C23 C24 C25 51.2(3)
C23 C24 C25 C26 -51.5(3)
C23 C24 C25 C27 -175.1(3)
C24 C25 C26 O26 55.2(3)
C27 C25 C26 O26 179.3(3)
O22 C22 O26 C26 -63.4(3)
C23 C22 O26 C26 56.2(3)
C20 C22 O26 C26 -175.2(2)
C25 C26 O26 C22 -59.0(3)
C4 C3 O27 C28 -155.5(3)
C2 C3 O27 C28 83.2(3)
C3 O27 C28 O28 0.8(6)
C3 O27 C28 C29 -176.8(3)

_cod_database_fobs_code 1546628
